data_2108604
loop_
_publ_author_name
'Kia, Reza'
'Kalaghchi, Azadeh'

_publ_section_title
;
 Intra- and intermolecular interactions in a series of
 chlorido-tricarbonyl-diazabutadienerhenium(I) complexes: structural and
 theoretical studies
;
_journal_issue 3
_journal_name_full 'Acta Crystallographica Section B'
_journal_page_first
;
;
_journal_paper_doi 10.1107/S2052520620004333
_journal_volume 76
_journal_year 2020
_chemical_formula_moiety 'C25 H28 Cl N2 O3 Re'
_chemical_formula_sum 'C25 H28 Cl N2 O3 Re'
_chemical_formula_weight 626.14
_space_group_crystal_system monoclinic
_space_group_IT_number 14
_space_group_name_Hall '-P 2ybc'
_space_group_name_H-M_alt 'P 1 21/c 1'
_atom_sites_solution_hydrogens geom
_audit_creation_method SHELXL-2018/3
_cell_angle_alpha 90
_cell_angle_beta 98.497(12)
_cell_angle_gamma 90
_cell_formula_units_Z 4
_cell_length_a 9.998(3)
_cell_length_b 30.8780(15)
_cell_length_c 8.2090(5)
_cell_measurement_reflns_used 3250
_cell_measurement_temperature 150(2)
_cell_measurement_theta_max 27.35
_cell_measurement_theta_min 2.50
_cell_volume 2506.5(8)
_computing_cell_refinement 'CrysAlisPro 1.171.38.46 (Rigaku OD, 2015)'
_computing_data_collection 'CrysAlisPro 1.171.38.46 (Rigaku OD, 2015)'
_computing_data_reduction 'CrysAlisPro 1.171.38.46 (Rigaku OD, 2015)'
_computing_molecular_graphics xp
_computing_publication_material shelxtl
_computing_structure_refinement 'SHELXL-2014/7 (Sheldrick, 2014)'
_computing_structure_solution xt
_diffrn_ambient_temperature 150(2)
_diffrn_detector_area_resol_mean 8.1150
_diffrn_measured_fraction_theta_full 0.998
_diffrn_measured_fraction_theta_max 0.893
_diffrn_measurement_device_type 'SuperNova, Dual, Cu at zero, EosS2'
_diffrn_measurement_method '\w scans'
_diffrn_radiation_type MoK\a
_diffrn_radiation_wavelength 0.71073
_diffrn_reflns_av_R_equivalents 0.0412
_diffrn_reflns_av_unetI/netI 0.0459
_diffrn_reflns_Laue_measured_fraction_full 0.998
_diffrn_reflns_Laue_measured_fraction_max 0.893
_diffrn_reflns_limit_h_max 11
_diffrn_reflns_limit_h_min -14
_diffrn_reflns_limit_k_max 44
_diffrn_reflns_limit_k_min -43
_diffrn_reflns_limit_l_max 11
_diffrn_reflns_limit_l_min -11
_diffrn_reflns_number 24743
_diffrn_reflns_point_group_measured_fraction_full 0.998
_diffrn_reflns_point_group_measured_fraction_max 0.893
_diffrn_reflns_theta_full 25.242
_diffrn_reflns_theta_max 30.759
_diffrn_reflns_theta_min 3.279
_diffrn_source 'micro-focus sealed X-ray tube'
_exptl_absorpt_coefficient_mu 4.982
_exptl_absorpt_correction_T_max 1.00000
_exptl_absorpt_correction_T_min 0.52985
_exptl_absorpt_correction_type multi-scan
_exptl_absorpt_process_details
;
CrysAlisPro 1.171.38.46 (Rigaku Oxford Diffraction, 2015)
Empirical absorption correction using spherical harmonics,
 implemented in SCALE3 ABSPACK scaling algorithm.
;
_exptl_crystal_colour dark-brown
_exptl_crystal_density_diffrn 1.659
_exptl_crystal_description block
_exptl_crystal_F_000 1232
_exptl_crystal_size_max 0.350
_exptl_crystal_size_mid 0.180
_exptl_crystal_size_min 0.100
_refine_diff_density_max 0.606
_refine_diff_density_min -2.150
_refine_diff_density_rms 0.135
_refine_ls_extinction_method none
_refine_ls_goodness_of_fit_ref 1.177
_refine_ls_hydrogen_treatment constr
_refine_ls_matrix_type full
_refine_ls_number_parameters 297
_refine_ls_number_reflns 6982
_refine_ls_number_restraints 0
_refine_ls_restrained_S_all 1.177
_refine_ls_R_factor_all 0.0509
_refine_ls_R_factor_gt 0.0365
_refine_ls_shift/su_max 0.003
_refine_ls_shift/su_mean 0.000
_refine_ls_structure_factor_coef Fsqd
_refine_ls_weighting_details 'w=1/[\s^2^(Fo^2^)+(0.0148P)^2^+1.0016P] where P=(Fo^2^+2Fc^2^)/3'
_refine_ls_weighting_scheme calc
_refine_ls_wR_factor_gt 0.0565
_refine_ls_wR_factor_ref 0.0596
_reflns_Friedel_coverage 0.000
_reflns_number_gt 5829
_reflns_number_total 6982
_reflns_threshold_expression 'I > 2\s(I)'
_cod_data_source_file xk5069sup1.cif
_cod_data_source_block complex3
_cod_original_cell_volume 2506.6(7)
_cod_original_sg_symbol_H-M 'P 21/c'
_cod_database_code 2108604
_shelx_shelxl_version_number 2018/3
_shelx_space_group_comment
;
The symmetry employed for this shelxl refinement is uniquely defined
by the following loop, which should always be used as a source of
symmetry information in preference to the above space-group names.
They are only intended as comments.
;
_shelx_estimated_absorpt_t_min 0.274
_shelx_estimated_absorpt_t_max 0.636

loop_
_space_group_symop_operation_xyz
'x, y, z'
'-x, y+1/2, -z+1/2'
'-x, -y, -z'
'x, -y-1/2, z-1/2'

loop_
_atom_site_label
_atom_site_type_symbol
_atom_site_fract_x
_atom_site_fract_y
_atom_site_fract_z
_atom_site_U_iso_or_equiv
_atom_site_adp_type
_atom_site_occupancy
_atom_site_site_symmetry_order
_atom_site_calc_flag
_atom_site_refinement_flags_posn
_atom_site_refinement_flags_adp
_atom_site_refinement_flags_occupancy
_atom_site_disorder_assembly
_atom_site_disorder_group
C1 C 0.2564(4) 0.67427(13) 0.5486(5) 0.0265(9) Uani 1 1 d . . . . .
C2 C 0.4228(4) 0.65311(12) 0.8226(4) 0.0217(8) Uani 1 1 d . . . . .
C3 C 0.2057(4) 0.60324(13) 0.7051(5) 0.0234(8) Uani 1 1 d . . . . .
C4 C 0.6294(3) 0.67324(11) 0.5383(4) 0.0177(7) Uani 1 1 d . . . . .
C5 C 0.7467(4) 0.66569(13) 0.6509(5) 0.0254(9) Uani 1 1 d . . . . .
C6 C 0.8354(4) 0.70025(14) 0.6898(5) 0.0326(10) Uani 1 1 d . . . . .
H6 H 0.914240 0.695682 0.763239 0.039 Uiso 1 1 calc R U . . .
C7 C 0.8102(4) 0.74120(14) 0.6228(5) 0.0322(10) Uani 1 1 d . . . . .
C8 C 0.6941(4) 0.74687(13) 0.5104(5) 0.0278(9) Uani 1 1 d . . . . .
H8 H 0.676486 0.774099 0.463729 0.033 Uiso 1 1 calc R U . . .
C9 C 0.6028(3) 0.71361(12) 0.4644(4) 0.0190(7) Uani 1 1 d . . . . .
C10 C 0.5492(3) 0.61343(11) 0.3701(4) 0.0164(7) Uani 1 1 d . . . . .
C11 C 0.4336(3) 0.58454(11) 0.3114(4) 0.0150(7) Uani 1 1 d . . . . .
C12 C 0.2007(3) 0.57009(11) 0.3151(4) 0.0151(7) Uani 1 1 d . . . . .
C13 C 0.1605(3) 0.52883(11) 0.3616(4) 0.0167(7) Uani 1 1 d . . . . .
C14 C 0.0345(3) 0.51356(12) 0.2861(4) 0.0210(8) Uani 1 1 d . . . . .
H14 H 0.005590 0.486469 0.316034 0.025 Uiso 1 1 calc R U . . .
C15 C -0.0485(3) 0.53722(13) 0.1689(4) 0.0225(8) Uani 1 1 d . . . . .
C16 C -0.0049(3) 0.57751(13) 0.1266(4) 0.0237(8) Uani 1 1 d . . . . .
H16 H -0.060348 0.593723 0.048354 0.028 Uiso 1 1 calc R U . . .
C17 C 0.1194(4) 0.59487(12) 0.1970(4) 0.0199(8) Uani 1 1 d . . . . .
C18 C 0.7792(4) 0.62197(15) 0.7267(6) 0.0456(12) Uani 1 1 d . . . . .
H18A H 0.720261 0.616152 0.806335 0.068 Uiso 1 1 calc R U . . .
H18B H 0.871430 0.621617 0.779818 0.068 Uiso 1 1 calc R U . . .
H18C H 0.766779 0.600206 0.642277 0.068 Uiso 1 1 calc R U . . .
C19 C 0.9081(5) 0.77794(16) 0.6707(6) 0.0526(14) Uani 1 1 d . . . . .
H19A H 0.879724 0.803025 0.605615 0.079 Uiso 1 1 calc R U . . .
H19B H 0.996969 0.769509 0.651776 0.079 Uiso 1 1 calc R U . . .
H19C H 0.909904 0.784606 0.785253 0.079 Uiso 1 1 calc R U . . .
C20 C 0.4810(4) 0.72191(13) 0.3347(5) 0.0289(9) Uani 1 1 d . . . . .
H20A H 0.506080 0.740969 0.251961 0.043 Uiso 1 1 calc R U . . .
H20B H 0.410360 0.735033 0.385318 0.043 Uiso 1 1 calc R U . . .
H20C H 0.449295 0.694971 0.284799 0.043 Uiso 1 1 calc R U . . .
C21 C 0.6686(4) 0.61499(12) 0.2789(5) 0.0238(8) Uani 1 1 d . . . . .
H21A H 0.730550 0.636889 0.326334 0.036 Uiso 1 1 calc R U . . .
H21B H 0.638420 0.621709 0.165212 0.036 Uiso 1 1 calc R U . . .
H21C H 0.713123 0.587366 0.286747 0.036 Uiso 1 1 calc R U . . .
C22 C 0.4394(4) 0.55591(12) 0.1665(4) 0.0223(8) Uani 1 1 d . . . . .
H22A H 0.357788 0.539164 0.145020 0.033 Uiso 1 1 calc R U . . .
H22B H 0.515608 0.536799 0.189151 0.033 Uiso 1 1 calc R U . . .
H22C H 0.448550 0.573318 0.071847 0.033 Uiso 1 1 calc R U . . .
C23 C 0.2504(4) 0.50073(12) 0.4802(5) 0.0247(8) Uani 1 1 d . . . . .
H23A H 0.199914 0.476294 0.510180 0.037 Uiso 1 1 calc R U . . .
H23B H 0.283622 0.517143 0.577136 0.037 Uiso 1 1 calc R U . . .
H23C H 0.325275 0.490782 0.429325 0.037 Uiso 1 1 calc R U . . .
C24 C -0.1796(4) 0.51834(14) 0.0811(5) 0.0305(10) Uani 1 1 d . . . . .
H24A H -0.223463 0.539163 0.004309 0.046 Uiso 1 1 calc R U . . .
H24B H -0.237861 0.511301 0.160417 0.046 Uiso 1 1 calc R U . . .
H24C H -0.160603 0.492597 0.023131 0.046 Uiso 1 1 calc R U . . .
C25 C 0.1656(4) 0.63791(12) 0.1404(5) 0.0264(9) Uani 1 1 d . . . . .
H25A H 0.173492 0.658154 0.230068 0.040 Uiso 1 1 calc R U . . .
H25B H 0.100848 0.648483 0.051199 0.040 Uiso 1 1 calc R U . . .
H25C H 0.251861 0.634591 0.103810 0.040 Uiso 1 1 calc R U . . .
N1 N 0.5334(3) 0.63835(9) 0.4928(3) 0.0147(6) Uani 1 1 d . . . . .
N2 N 0.3295(3) 0.58853(9) 0.3879(3) 0.0143(6) Uani 1 1 d . . . . .
O1 O 0.1890(3) 0.70461(10) 0.5173(4) 0.0414(8) Uani 1 1 d . . . . .
O2 O 0.4623(3) 0.66882(9) 0.9475(3) 0.0345(7) Uani 1 1 d . . . . .
O3 O 0.1122(3) 0.59044(10) 0.7543(4) 0.0386(8) Uani 1 1 d . . . . .
Cl1 Cl 0.49370(9) 0.56052(3) 0.73170(11) 0.02210(19) Uani 1 1 d . . . . .
Re1 Re 0.36161(2) 0.62441(2) 0.61720(2) 0.01546(4) Uani 1 1 d . . . . .

loop_
_atom_site_aniso_label
_atom_site_aniso_U_11
_atom_site_aniso_U_22
_atom_site_aniso_U_33
_atom_site_aniso_U_23
_atom_site_aniso_U_13
_atom_site_aniso_U_12
C1 0.024(2) 0.035(2) 0.022(2) -0.0060(18) 0.0087(16) -0.0005(18)
C2 0.0242(19) 0.0188(19) 0.0224(19) 0.0008(16) 0.0048(15) -0.0051(15)
C3 0.023(2) 0.026(2) 0.0221(19) -0.0079(17) 0.0054(15) -0.0010(16)
C4 0.0156(17) 0.0185(18) 0.0200(18) -0.0032(15) 0.0056(14) -0.0028(14)
C5 0.0197(19) 0.031(2) 0.024(2) 0.0038(18) 0.0012(15) -0.0036(17)
C6 0.024(2) 0.043(3) 0.028(2) -0.001(2) -0.0022(17) -0.0083(19)
C7 0.026(2) 0.039(3) 0.033(2) -0.009(2) 0.0078(18) -0.0137(19)
C8 0.030(2) 0.021(2) 0.035(2) -0.0022(18) 0.0148(18) -0.0055(17)
C9 0.0209(18) 0.0192(18) 0.0180(18) -0.0013(15) 0.0065(14) -0.0013(15)
C10 0.0161(17) 0.0152(17) 0.0176(17) 0.0034(14) 0.0013(13) 0.0022(13)
C11 0.0174(17) 0.0143(17) 0.0129(16) 0.0032(14) 0.0009(13) 0.0013(14)
C12 0.0164(17) 0.0201(18) 0.0091(15) -0.0026(14) 0.0026(13) 0.0016(14)
C13 0.0163(17) 0.0200(18) 0.0153(17) -0.0032(15) 0.0077(14) 0.0013(14)
C14 0.0190(18) 0.023(2) 0.0215(18) -0.0050(16) 0.0059(15) -0.0049(16)
C15 0.0140(17) 0.036(2) 0.0182(18) -0.0103(17) 0.0037(14) -0.0025(16)
C16 0.0166(18) 0.039(2) 0.0151(18) -0.0032(17) -0.0002(14) 0.0037(16)
C17 0.0210(18) 0.0221(19) 0.0170(18) -0.0024(15) 0.0038(14) 0.0033(15)
C18 0.029(2) 0.045(3) 0.055(3) 0.021(2) -0.017(2) -0.006(2)
C19 0.042(3) 0.048(3) 0.067(4) -0.013(3) 0.004(2) -0.028(2)
C20 0.030(2) 0.024(2) 0.031(2) 0.0089(18) -0.0001(17) -0.0017(17)
C21 0.0206(19) 0.026(2) 0.027(2) -0.0032(16) 0.0090(15) -0.0016(15)
C22 0.0220(19) 0.025(2) 0.0212(19) -0.0046(16) 0.0068(15) -0.0026(16)
C23 0.023(2) 0.0203(19) 0.031(2) 0.0005(17) 0.0032(16) -0.0025(16)
C24 0.0202(19) 0.044(3) 0.027(2) -0.009(2) 0.0030(16) -0.0054(18)
C25 0.028(2) 0.027(2) 0.023(2) 0.0057(17) -0.0010(16) 0.0039(17)
N1 0.0158(14) 0.0130(14) 0.0148(14) 0.0039(12) 0.0006(11) 0.0010(11)
N2 0.0150(14) 0.0141(14) 0.0138(14) 0.0010(12) 0.0019(11) -0.0007(11)
O1 0.0416(19) 0.0387(19) 0.0443(19) 0.0068(15) 0.0073(15) 0.0192(15)
O2 0.0473(18) 0.0329(17) 0.0227(15) -0.0102(13) 0.0030(13) -0.0083(14)
O3 0.0337(17) 0.0447(19) 0.0429(18) -0.0124(15) 0.0237(14) -0.0143(14)
Cl1 0.0258(5) 0.0205(5) 0.0196(4) 0.0033(4) 0.0020(4) 0.0019(4)
Re1 0.01512(7) 0.01716(7) 0.01444(7) -0.00195(6) 0.00331(5) -0.00040(6)

loop_
_atom_type_symbol
_atom_type_description
_atom_type_scat_dispersion_real
_atom_type_scat_dispersion_imag
_atom_type_scat_source
C C 0.0033 0.0016 'International Tables Vol C Tables 4.2.6.8 and 6.1.1.4'
H H 0.0000 0.0000 'International Tables Vol C Tables 4.2.6.8 and 6.1.1.4'
N N 0.0061 0.0033 'International Tables Vol C Tables 4.2.6.8 and 6.1.1.4'
O O 0.0106 0.0060 'International Tables Vol C Tables 4.2.6.8 and 6.1.1.4'
Cl Cl 0.1484 0.1585 'International Tables Vol C Tables 4.2.6.8 and 6.1.1.4'
Re Re -1.0185 7.2310 'International Tables Vol C Tables 4.2.6.8 and 6.1.1.4'

loop_
_geom_angle_atom_site_label_1
_geom_angle_atom_site_label_2
_geom_angle_atom_site_label_3
_geom_angle
_geom_angle_site_symmetry_1
_geom_angle_site_symmetry_3
_geom_angle_publ_flag
O1 C1 Re1 175.2(3) . . ?
O2 C2 Re1 177.3(3) . . ?
O3 C3 Re1 178.7(3) . . ?
C9 C4 C5 121.5(3) . . ?
C9 C4 N1 118.3(3) . . ?
C5 C4 N1 120.2(3) . . ?
C6 C5 C4 117.8(4) . . ?
C6 C5 C18 120.1(4) . . ?
C4 C5 C18 122.1(3) . . ?
C7 C6 C5 122.3(4) . . ?
C7 C6 H6 118.8 . . ?
C5 C6 H6 118.8 . . ?
C8 C7 C6 117.7(4) . . ?
C8 C7 C19 121.7(4) . . ?
C6 C7 C19 120.5(4) . . ?
C7 C8 C9 122.7(4) . . ?
C7 C8 H8 118.6 . . ?
C9 C8 H8 118.6 . . ?
C8 C9 C4 117.9(3) . . ?
C8 C9 C20 119.6(3) . . ?
C4 C9 C20 122.5(3) . . ?
N1 C10 C11 115.5(3) . . ?
N1 C10 C21 124.5(3) . . ?
C11 C10 C21 119.8(3) . . ?
N2 C11 C10 115.3(3) . . ?
N2 C11 C22 124.8(3) . . ?
C10 C11 C22 119.7(3) . . ?
C17 C12 C13 121.6(3) . . ?
C17 C12 N2 117.4(3) . . ?
C13 C12 N2 121.0(3) . . ?
C14 C13 C12 117.4(3) . . ?
C14 C13 C23 120.4(3) . . ?
C12 C13 C23 122.2(3) . . ?
C15 C14 C13 122.6(3) . . ?
C15 C14 H14 118.7 . . ?
C13 C14 H14 118.7 . . ?
C16 C15 C14 118.2(3) . . ?
C16 C15 C24 120.7(3) . . ?
C14 C15 C24 121.0(4) . . ?
C15 C16 C17 122.4(3) . . ?
C15 C16 H16 118.8 . . ?
C17 C16 H16 118.8 . . ?
C12 C17 C16 117.8(3) . . ?
C12 C17 C25 121.7(3) . . ?
C16 C17 C25 120.4(3) . . ?
C5 C18 H18A 109.5 . . ?
C5 C18 H18B 109.5 . . ?
H18A C18 H18B 109.5 . . ?
C5 C18 H18C 109.5 . . ?
H18A C18 H18C 109.5 . . ?
H18B C18 H18C 109.5 . . ?
C7 C19 H19A 109.5 . . ?
C7 C19 H19B 109.5 . . ?
H19A C19 H19B 109.5 . . ?
C7 C19 H19C 109.5 . . ?
H19A C19 H19C 109.5 . . ?
H19B C19 H19C 109.5 . . ?
C9 C20 H20A 109.5 . . ?
C9 C20 H20B 109.5 . . ?
H20A C20 H20B 109.5 . . ?
C9 C20 H20C 109.5 . . ?
H20A C20 H20C 109.5 . . ?
H20B C20 H20C 109.5 . . ?
C10 C21 H21A 109.5 . . ?
C10 C21 H21B 109.5 . . ?
H21A C21 H21B 109.5 . . ?
C10 C21 H21C 109.5 . . ?
H21A C21 H21C 109.5 . . ?
H21B C21 H21C 109.5 . . ?
C11 C22 H22A 109.5 . . ?
C11 C22 H22B 109.5 . . ?
H22A C22 H22B 109.5 . . ?
C11 C22 H22C 109.5 . . ?
H22A C22 H22C 109.5 . . ?
H22B C22 H22C 109.5 . . ?
C13 C23 H23A 109.5 . . ?
C13 C23 H23B 109.5 . . ?
H23A C23 H23B 109.5 . . ?
C13 C23 H23C 109.5 . . ?
H23A C23 H23C 109.5 . . ?
H23B C23 H23C 109.5 . . ?
C15 C24 H24A 109.5 . . ?
C15 C24 H24B 109.5 . . ?
H24A C24 H24B 109.5 . . ?
C15 C24 H24C 109.5 . . ?
H24A C24 H24C 109.5 . . ?
H24B C24 H24C 109.5 . . ?
C17 C25 H25A 109.5 . . ?
C17 C25 H25B 109.5 . . ?
H25A C25 H25B 109.5 . . ?
C17 C25 H25C 109.5 . . ?
H25A C25 H25C 109.5 . . ?
H25B C25 H25C 109.5 . . ?
C10 N1 C4 119.2(3) . . ?
C10 N1 Re1 116.4(2) . . ?
C4 N1 Re1 124.4(2) . . ?
C11 N2 C12 119.3(3) . . ?
C11 N2 Re1 116.3(2) . . ?
C12 N2 Re1 124.5(2) . . ?
C1 Re1 C2 88.68(16) . . ?
C1 Re1 C3 86.73(16) . . ?
C2 Re1 C3 89.88(15) . . ?
C1 Re1 N2 98.75(13) . . ?
C2 Re1 N2 169.89(13) . . ?
C3 Re1 N2 97.34(13) . . ?
C1 Re1 N1 98.15(13) . . ?
C2 Re1 N1 98.66(13) . . ?
C3 Re1 N1 170.23(13) . . ?
N2 Re1 N1 73.62(10) . . ?
C1 Re1 Cl1 174.89(11) . . ?
C2 Re1 Cl1 87.23(11) . . ?
C3 Re1 Cl1 90.18(12) . . ?
N2 Re1 Cl1 85.68(7) . . ?
N1 Re1 Cl1 85.52(7) . . ?

loop_
_geom_bond_atom_site_label_1
_geom_bond_atom_site_label_2
_geom_bond_distance
_geom_bond_site_symmetry_2
_geom_bond_publ_flag
C1 O1 1.161(5) . ?
C1 Re1 1.902(4) . ?
C2 O2 1.150(4) . ?
C2 Re1 1.923(4) . ?
C3 O3 1.143(4) . ?
C3 Re1 1.926(4) . ?
C4 C9 1.395(5) . ?
C4 C5 1.401(5) . ?
C4 N1 1.454(4) . ?
C5 C6 1.394(5) . ?
C5 C18 1.502(5) . ?
C6 C7 1.387(6) . ?
C6 H6 0.9300 . ?
C7 C8 1.382(5) . ?
C7 C19 1.512(6) . ?
C8 C9 1.389(5) . ?
C8 H8 0.9300 . ?
C9 C20 1.517(5) . ?
C10 N1 1.295(4) . ?
C10 C11 1.484(5) . ?
C10 C21 1.501(5) . ?
C11 N2 1.298(4) . ?
C11 C22 1.490(5) . ?
C12 C17 1.398(5) . ?
C12 C13 1.406(5) . ?
C12 N2 1.453(4) . ?
C13 C14 1.401(5) . ?
C13 C23 1.500(5) . ?
C14 C15 1.383(5) . ?
C14 H14 0.9300 . ?
C15 C16 1.379(5) . ?
C15 C24 1.516(5) . ?
C16 C17 1.399(5) . ?
C16 H16 0.9300 . ?
C17 C25 1.503(5) . ?
C18 H18A 0.9600 . ?
C18 H18B 0.9600 . ?
C18 H18C 0.9600 . ?
C19 H19A 0.9600 . ?
C19 H19B 0.9600 . ?
C19 H19C 0.9600 . ?
C20 H20A 0.9600 . ?
C20 H20B 0.9600 . ?
C20 H20C 0.9600 . ?
C21 H21A 0.9600 . ?
C21 H21B 0.9600 . ?
C21 H21C 0.9600 . ?
C22 H22A 0.9600 . ?
C22 H22B 0.9600 . ?
C22 H22C 0.9600 . ?
C23 H23A 0.9600 . ?
C23 H23B 0.9600 . ?
C23 H23C 0.9600 . ?
C24 H24A 0.9600 . ?
C24 H24B 0.9600 . ?
C24 H24C 0.9600 . ?
C25 H25A 0.9600 . ?
C25 H25B 0.9600 . ?
C25 H25C 0.9600 . ?
N1 Re1 2.167(3) . ?
N2 Re1 2.167(3) . ?
Cl1 Re1 2.4806(9) . ?

loop_
_geom_torsion_atom_site_label_1
_geom_torsion_atom_site_label_2
_geom_torsion_atom_site_label_3
_geom_torsion_atom_site_label_4
_geom_torsion
_geom_torsion_site_symmetry_1
_geom_torsion_site_symmetry_2
_geom_torsion_site_symmetry_3
_geom_torsion_site_symmetry_4
_geom_torsion_publ_flag
C9 C4 C5 C6 1.3(5) . . . . ?
N1 C4 C5 C6 179.8(3) . . . . ?
C9 C4 C5 C18 -177.7(4) . . . . ?
N1 C4 C5 C18 0.8(6) . . . . ?
C4 C5 C6 C7 0.8(6) . . . . ?
C18 C5 C6 C7 179.8(4) . . . . ?
C5 C6 C7 C8 -1.7(6) . . . . ?
C5 C6 C7 C19 178.9(4) . . . . ?
C6 C7 C8 C9 0.6(6) . . . . ?
C19 C7 C8 C9 180.0(4) . . . . ?
C7 C8 C9 C4 1.3(5) . . . . ?
C7 C8 C9 C20 -177.3(4) . . . . ?
C5 C4 C9 C8 -2.3(5) . . . . ?
N1 C4 C9 C8 179.1(3) . . . . ?
C5 C4 C9 C20 176.3(3) . . . . ?
N1 C4 C9 C20 -2.3(5) . . . . ?
N1 C10 C11 N2 1.5(4) . . . . ?
C21 C10 C11 N2 -173.4(3) . . . . ?
N1 C10 C11 C22 177.5(3) . . . . ?
C21 C10 C11 C22 2.6(5) . . . . ?
C17 C12 C13 C14 -0.8(5) . . . . ?
N2 C12 C13 C14 179.7(3) . . . . ?
C17 C12 C13 C23 176.0(3) . . . . ?
N2 C12 C13 C23 -3.5(5) . . . . ?
C12 C13 C14 C15 0.7(5) . . . . ?
C23 C13 C14 C15 -176.2(3) . . . . ?
C13 C14 C15 C16 -0.5(5) . . . . ?
C13 C14 C15 C24 175.6(3) . . . . ?
C14 C15 C16 C17 0.4(5) . . . . ?
C24 C15 C16 C17 -175.8(3) . . . . ?
C13 C12 C17 C16 0.6(5) . . . . ?
N2 C12 C17 C16 -179.8(3) . . . . ?
C13 C12 C17 C25 -176.6(3) . . . . ?
N2 C12 C17 C25 3.0(5) . . . . ?
C15 C16 C17 C12 -0.4(5) . . . . ?
C15 C16 C17 C25 176.8(3) . . . . ?
C11 C10 N1 C4 -168.5(3) . . . . ?
C21 C10 N1 C4 6.2(5) . . . . ?
C11 C10 N1 Re1 11.5(4) . . . . ?
C21 C10 N1 Re1 -173.8(3) . . . . ?
C9 C4 N1 C10 89.9(4) . . . . ?
C5 C4 N1 C10 -88.6(4) . . . . ?
C9 C4 N1 Re1 -90.1(3) . . . . ?
C5 C4 N1 Re1 91.4(4) . . . . ?
C10 C11 N2 C12 164.8(3) . . . . ?
C22 C11 N2 C12 -11.0(5) . . . . ?
C10 C11 N2 Re1 -13.8(4) . . . . ?
C22 C11 N2 Re1 170.4(3) . . . . ?
C17 C12 N2 C11 -83.8(4) . . . . ?
C13 C12 N2 C11 95.8(4) . . . . ?
C17 C12 N2 Re1 94.6(3) . . . . ?
C13 C12 N2 Re1 -85.8(3) . . . . ?

_cod_database_fobs_code 2108604
